data_4109124
loop_
_publ_author_name
'Masaki Kawano'
'Katsuyuki Hirai'
'Hideo Tomioka'
'Yuji Ohashi'

_publ_contact_author 'Masaki Kawano'
_publ_contact_author_email mkawano@chem.titech.ac.jp
_publ_section_title
;
 Structure Determination of Triplet Diphenylcarbenes by in Situ X-ray
 Crystallographic Analysis
;
_journal_name_full 'Journal of the American Chemical Society'
_journal_page_first 2383
_journal_page_last 2391
_journal_paper_doi 10.1021/ja067306b
_journal_volume 129
_journal_year 2007
_chemical_formula_sum 'C13 H8 Br2 N2'
_chemical_formula_weight 352.03
_chemical_name_systematic
; 
 ? 
;
_space_group_IT_number 14
_symmetry_cell_setting monoclinic
_symmetry_space_group_name_Hall '-P 2ybc'
_symmetry_space_group_name_H-M 'P 1 21/c 1'
_atom_sites_solution_hydrogens geom
_atom_sites_solution_primary direct
_atom_sites_solution_secondary difmap
_audit_creation_method SHELXL-97
_cell_angle_alpha 90.00
_cell_angle_beta 113.701(1)
_cell_angle_gamma 90.00
_cell_formula_units_Z 4
_cell_length_a 16.7682(5)
_cell_length_b 3.9553(1)
_cell_length_c 19.7247(6)
_cell_measurement_reflns_used 5961
_cell_measurement_temperature 80(2)
_cell_measurement_theta_max 25
_cell_measurement_theta_min 2
_cell_volume 1197.87(6)
_computing_cell_refinement 'Siemens SMART'
_computing_data_collection 'Siemens SMART'
_computing_data_reduction 'Siemens SAINT & SADABS'
_computing_molecular_graphics 'Siemens XP'
_computing_publication_material 'Siemens SHELXTL'
_computing_structure_refinement 'SHELXL-97 (Sheldrick, 1997)'
_computing_structure_solution 'SHELXS-97 (Sheldrick, 1990)'
_diffrn_ambient_temperature 80(2)
_diffrn_measured_fraction_theta_full 0.986
_diffrn_measured_fraction_theta_max 0.986
_diffrn_measurement_device_type 'Siemens SMART CCD area detector system'
_diffrn_measurement_method 'omega scan'
_diffrn_radiation_monochromator graphite
_diffrn_radiation_source 'rotating anode'
_diffrn_radiation_type MoK\a
_diffrn_radiation_wavelength 0.71073
_diffrn_reflns_av_R_equivalents 0.0455
_diffrn_reflns_av_sigmaI/netI 0.0306
_diffrn_reflns_limit_h_max 30
_diffrn_reflns_limit_h_min -30
_diffrn_reflns_limit_k_max 7
_diffrn_reflns_limit_k_min -7
_diffrn_reflns_limit_l_max 35
_diffrn_reflns_limit_l_min -35
_diffrn_reflns_number 47795
_diffrn_reflns_theta_full 40.00
_diffrn_reflns_theta_max 40.00
_diffrn_reflns_theta_min 1.33
_exptl_absorpt_coefficient_mu 6.743
_exptl_absorpt_correction_T_max 0.7292
_exptl_absorpt_correction_T_min 0.1734
_exptl_absorpt_correction_type multi-scan
_exptl_absorpt_process_details SADABS
_exptl_crystal_colour reddish_yellow
_exptl_crystal_density_diffrn 1.952
_exptl_crystal_description plate
_exptl_crystal_F_000 680
_exptl_crystal_size_max 0.40
_exptl_crystal_size_mid 0.15
_exptl_crystal_size_min 0.05
_refine_diff_density_max 0.742
_refine_diff_density_min -1.359
_refine_diff_density_rms 0.111
_refine_ls_extinction_method none
_refine_ls_goodness_of_fit_ref 1.016
_refine_ls_hydrogen_treatment ride
_refine_ls_matrix_type full
_refine_ls_number_parameters 154
_refine_ls_number_reflns 7310
_refine_ls_number_restraints 0
_refine_ls_restrained_S_all 1.016
_refine_ls_R_factor_all 0.0418
_refine_ls_R_factor_gt 0.0264
_refine_ls_shift/su_max 0.003
_refine_ls_shift/su_mean 0.000
_refine_ls_structure_factor_coef Fsqd
_refine_ls_weighting_details 'calc w=1/[\s^2^(Fo^2^)+(0.0339P)^2^+0.0000P] where P=(Fo^2^+2Fc^2^)/3'
_refine_ls_weighting_scheme calc
_refine_ls_wR_factor_gt 0.0584
_refine_ls_wR_factor_ref 0.0619
_reflns_number_gt 5769
_reflns_number_total 7310
_reflns_threshold_expression >2sigma(I)
_cod_data_source_file ja067306bsi20061011_075725_7.cif
_cod_data_source_block (p-PhBr)2CN2_(6)
_cod_database_code 4109124

loop_
_symmetry_equiv_pos_as_xyz
'x, y, z'
'-x, y+1/2, -z+1/2'
'-x, -y, -z'
'x, -y-1/2, z-1/2'

loop_
_atom_site_label
_atom_site_type_symbol
_atom_site_fract_x
_atom_site_fract_y
_atom_site_fract_z
_atom_site_U_iso_or_equiv
_atom_site_adp_type
_atom_site_occupancy
_atom_site_symmetry_multiplicity
_atom_site_calc_flag
_atom_site_refinement_flags
N1 N 0.13840(7) 0.6688(3) 0.05845(6) 0.01921(19) Uani 1 1 d .
N2 N 0.07911(8) 0.7476(4) 0.00659(6) 0.0285(3) Uani 1 1 d .
C1 C 0.20641(7) 0.5849(3) 0.11841(6) 0.01542(19) Uani 1 1 d .
C11 C 0.29170(7) 0.5951(3) 0.11445(6) 0.01278(17) Uani 1 1 d .
C12 C 0.30261(7) 0.7548(3) 0.05480(6) 0.01414(18) Uani 1 1 d .
H12A H 0.2538 0.8571 0.0167 0.017 Uiso 1 1 calc R
C13 C 0.38354(8) 0.7655(3) 0.05068(6) 0.01450(18) Uani 1 1 d .
H13A H 0.3901 0.8728 0.0101 0.017 Uiso 1 1 calc R
C14 C 0.45464(7) 0.6163(3) 0.10691(6) 0.01278(17) Uani 1 1 d .
C15 C 0.44587(7) 0.4520(3) 0.16570(6) 0.01342(17) Uani 1 1 d .
H15A H 0.4948 0.3480 0.2032 0.016 Uiso 1 1 calc R
C16 C 0.36445(7) 0.4410(3) 0.16920(6) 0.01387(17) Uani 1 1 d .
H16A H 0.3582 0.3275 0.2092 0.017 Uiso 1 1 calc R
Br1 Br 0.566797(8) 0.64498(3) 0.104787(7) 0.01732(3) Uani 1 1 d .
C21 C 0.18652(7) 0.4946(3) 0.18299(6) 0.01342(17) Uani 1 1 d .
C22 C 0.10989(7) 0.3200(3) 0.17307(6) 0.01466(18) Uani 1 1 d .
H22A H 0.0712 0.2543 0.1246 0.018 Uiso 1 1 calc R
C23 C 0.08957(7) 0.2410(3) 0.23319(6) 0.01446(18) Uani 1 1 d .
H23A H 0.0373 0.1240 0.2260 0.017 Uiso 1 1 calc R
C24 C 0.14724(7) 0.3368(3) 0.30400(6) 0.01291(17) Uani 1 1 d .
C25 C 0.22332(7) 0.5132(3) 0.31541(6) 0.01374(17) Uani 1 1 d .
H25A H 0.2616 0.5788 0.3640 0.016 Uiso 1 1 calc R
C26 C 0.24281(7) 0.5928(3) 0.25490(6) 0.01405(18) Uani 1 1 d .
H26A H 0.2945 0.7143 0.2623 0.017 Uiso 1 1 calc R
Br2 Br 0.121357(8) 0.21597(3) 0.386077(6) 0.01583(3) Uani 1 1 d .

loop_
_atom_site_aniso_label
_atom_site_aniso_U_11
_atom_site_aniso_U_22
_atom_site_aniso_U_33
_atom_site_aniso_U_23
_atom_site_aniso_U_13
_atom_site_aniso_U_12
N1 0.0138(4) 0.0319(6) 0.0125(4) 0.0024(4) 0.0058(3) 0.0027(4)
N2 0.0162(5) 0.0536(8) 0.0153(5) 0.0075(5) 0.0059(4) 0.0071(5)
C1 0.0124(4) 0.0215(5) 0.0119(4) 0.0006(4) 0.0043(3) 0.0023(4)
C11 0.0112(4) 0.0154(4) 0.0114(4) -0.0002(3) 0.0042(3) 0.0010(3)
C12 0.0134(4) 0.0172(5) 0.0106(4) 0.0016(3) 0.0036(3) 0.0015(3)
C13 0.0150(4) 0.0166(5) 0.0116(4) 0.0013(3) 0.0050(4) -0.0003(4)
C14 0.0121(4) 0.0127(4) 0.0131(4) -0.0015(3) 0.0047(3) -0.0012(3)
C15 0.0137(4) 0.0140(4) 0.0111(4) 0.0002(3) 0.0034(3) 0.0009(3)
C16 0.0145(4) 0.0157(4) 0.0112(4) 0.0013(3) 0.0049(3) 0.0020(3)
Br1 0.01200(5) 0.02005(6) 0.02009(5) 0.00245(4) 0.00664(4) -0.00088(4)
C21 0.0124(4) 0.0165(5) 0.0111(4) -0.0004(3) 0.0044(3) 0.0016(3)
C22 0.0117(4) 0.0195(5) 0.0111(4) -0.0012(3) 0.0029(3) -0.0002(3)
C23 0.0111(4) 0.0177(5) 0.0132(4) -0.0012(3) 0.0034(3) -0.0011(3)
C24 0.0117(4) 0.0158(5) 0.0107(4) 0.0002(3) 0.0040(3) 0.0014(3)
C25 0.0118(4) 0.0176(5) 0.0106(4) -0.0013(3) 0.0032(3) 0.0007(3)
C26 0.0110(4) 0.0177(5) 0.0128(4) -0.0010(3) 0.0041(3) -0.0003(3)
Br2 0.01703(5) 0.01916(5) 0.01209(5) 0.00111(3) 0.00667(4) -0.00072(4)

loop_
_atom_type_symbol
_atom_type_description
_atom_type_scat_dispersion_real
_atom_type_scat_dispersion_imag
_atom_type_scat_source
C C 0.0033 0.0016 'International Tables Vol C Tables 4.2.6.8 and 6.1.1.4'
H H 0.0000 0.0000 'International Tables Vol C Tables 4.2.6.8 and 6.1.1.4'
N N 0.0061 0.0033 'International Tables Vol C Tables 4.2.6.8 and 6.1.1.4'
Br Br -0.2901 2.4595 'International Tables Vol C Tables 4.2.6.8 and 6.1.1.4'

loop_
_geom_angle_atom_site_label_1
_geom_angle_atom_site_label_2
_geom_angle_atom_site_label_3
_geom_angle
N2 N1 C1 178.82(15)
N1 C1 C11 117.28(10)
N1 C1 C21 114.86(10)
C11 C1 C21 127.86(10)
C16 C11 C12 118.21(10)
C16 C11 C1 120.86(10)
C12 C11 C1 120.92(10)
C13 C12 C11 121.22(10)
C14 C13 C12 118.90(10)
C15 C14 C13 121.34(10)
C15 C14 Br1 118.97(8)
C13 C14 Br1 119.68(8)
C14 C15 C16 119.37(10)
C15 C16 C11 120.92(10)
C22 C21 C26 118.87(10)
C22 C21 C1 120.56(10)
C26 C21 C1 120.53(10)
C23 C22 C21 121.02(10)
C24 C23 C22 118.88(10)
C25 C24 C23 121.34(10)
C25 C24 Br2 119.85(8)
C23 C24 Br2 118.80(8)
C24 C25 C26 119.35(10)
C25 C26 C21 120.53(10)

loop_
_geom_bond_atom_site_label_1
_geom_bond_atom_site_label_2
_geom_bond_distance
N1 N2 1.1464(16)
N1 C1 1.3135(15)
C1 C11 1.4639(15)
C1 C21 1.4842(16)
C11 C16 1.4024(15)
C11 C12 1.4108(15)
C12 C13 1.3924(16)
C13 C14 1.3916(16)
C14 C15 1.3877(15)
C14 Br1 1.9014(11)
C15 C16 1.3951(16)
C21 C22 1.4015(16)
C21 C26 1.4063(15)
C22 C23 1.3946(16)
C23 C24 1.3942(15)
C24 C25 1.3907(16)
C24 Br2 1.8980(11)
C25 C26 1.3941(15)

loop_
_geom_torsion_atom_site_label_1
_geom_torsion_atom_site_label_2
_geom_torsion_atom_site_label_3
_geom_torsion_atom_site_label_4
_geom_torsion
N2 N1 C1 C11 -97(7)
N2 N1 C1 C21 82(7)
N1 C1 C11 C16 -165.85(12)
C21 C1 C11 C16 15.06(19)
N1 C1 C11 C12 13.00(17)
C21 C1 C11 C12 -166.09(12)
C16 C11 C12 C13 -1.11(17)
C1 C11 C12 C13 180.00(11)
C11 C12 C13 C14 -0.29(17)
C12 C13 C14 C15 1.42(17)
C12 C13 C14 Br1 -177.22(9)
C13 C14 C15 C16 -1.10(17)
Br1 C14 C15 C16 177.56(8)
C14 C15 C16 C11 -0.38(17)
C12 C11 C16 C15 1.45(17)
C1 C11 C16 C15 -179.67(11)
N1 C1 C21 C22 36.22(17)
C11 C1 C21 C22 -144.67(12)
N1 C1 C21 C26 -141.62(12)
C11 C1 C21 C26 37.50(18)
C26 C21 C22 C23 -0.57(17)
C1 C21 C22 C23 -178.44(11)
C21 C22 C23 C24 -0.43(18)
C22 C23 C24 C25 1.07(17)
C22 C23 C24 Br2 -177.92(9)
C23 C24 C25 C26 -0.69(17)
Br2 C24 C25 C26 178.30(9)
C24 C25 C26 C21 -0.35(17)
C22 C21 C26 C25 0.97(17)
C1 C21 C26 C25 178.83(11)

loop_
_cod_related_entry_id
_cod_related_entry_database
_cod_related_entry_code
1 ChemSpider 29315881
